data_4332557
loop_
_publ_author_name
'Das, Sanjib'
'Bharadwaj, Parimal K.'

_publ_section_title
;
 Self-Assembly of a Luminescent Zinc(II) Complex:&#x00A0; a Supramolecular
 Host&#x2212;Guest Fluorescence Signaling System for Selective
 Nitrobenzene Inclusion
;
_journal_issue 14
_journal_name_full 'Inorganic Chemistry'
_journal_page_first 5257
_journal_page_last 5259
_journal_paper_doi 10.1021/ic060518p
_journal_volume 45
_journal_year 2006
_chemical_formula_moiety 'C28 H30 N4 O5 Zn1'
_chemical_formula_sum 'C28 H30 N4 O5 Zn'
_chemical_formula_weight 567.93
_chemical_name_systematic
;
 ?
;
_space_group_IT_number 14
_symmetry_cell_setting monoclinic
_symmetry_space_group_name_Hall '-P 2yn'
_symmetry_space_group_name_H-M 'P 1 21/n 1'
_atom_sites_solution_hydrogens geom
_atom_sites_solution_primary direct
_atom_sites_solution_secondary difmap
_audit_creation_method SHELXL-97
_cell_angle_alpha 90.00
_cell_angle_beta 111.561(5)
_cell_angle_gamma 90.00
_cell_formula_units_Z 4
_cell_length_a 9.980(3)
_cell_length_b 26.470(8)
_cell_length_c 10.918(3)
_cell_measurement_reflns_used 999
_cell_measurement_temperature 100(2)
_cell_measurement_theta_max 28.27
_cell_measurement_theta_min 2.03
_cell_volume 2682.4(14)
_computing_cell_refinement 'SAINT 6.45  (Brucker, 2003)'
_computing_data_collection 'SMART 5.628 (Brucker, 2003)'
_computing_data_reduction 'SAINT 6.45  (Brucker, 2003)'
_computing_molecular_graphics 'Diamond 2.1e'
_computing_structure_refinement 'SHELXL-97 (Sheldrick, 1997)'
_computing_structure_solution SIR-97
_diffrn_ambient_temperature 100(2)
_diffrn_measured_fraction_theta_full 0.972
_diffrn_measured_fraction_theta_max 0.972
_diffrn_measurement_device_type 'Brucker SMART APEX'
_diffrn_measurement_method /w-scans
_diffrn_radiation_monochromator graphite
_diffrn_radiation_source 'fine-focus sealed tube'
_diffrn_radiation_type MoK\a
_diffrn_radiation_wavelength 0.71073
_diffrn_reflns_av_R_equivalents 0.0509
_diffrn_reflns_av_sigmaI/netI 0.0713
_diffrn_reflns_limit_h_max 13
_diffrn_reflns_limit_h_min -13
_diffrn_reflns_limit_k_max 35
_diffrn_reflns_limit_k_min -33
_diffrn_reflns_limit_l_max 12
_diffrn_reflns_limit_l_min -14
_diffrn_reflns_number 17474
_diffrn_reflns_theta_full 28.48
_diffrn_reflns_theta_max 28.48
_diffrn_reflns_theta_min 2.15
_diffrn_standards_decay_% 0.05
_exptl_absorpt_coefficient_mu 0.961
_exptl_absorpt_correction_T_max 0.8853
_exptl_absorpt_correction_T_min 0.8461
_exptl_absorpt_correction_type multi-scan
_exptl_absorpt_process_details 'SADABS 2.10 (Bruker 2003)'
_exptl_crystal_colour colorless
_exptl_crystal_density_diffrn 1.406
_exptl_crystal_density_method 'not measured'
_exptl_crystal_description rectangular
_exptl_crystal_F_000 1184
_exptl_crystal_size_max 0.18
_exptl_crystal_size_mid 0.16
_exptl_crystal_size_min 0.13
_refine_diff_density_max 0.638
_refine_diff_density_min -0.329
_refine_diff_density_rms 0.086
_refine_ls_extinction_method none
_refine_ls_goodness_of_fit_ref 0.997
_refine_ls_hydrogen_treatment mixed
_refine_ls_matrix_type full
_refine_ls_number_parameters 343
_refine_ls_number_reflns 6610
_refine_ls_number_restraints 0
_refine_ls_restrained_S_all 0.997
_refine_ls_R_factor_all 0.0975
_refine_ls_R_factor_gt 0.0573
_refine_ls_shift/su_max 0.001
_refine_ls_shift/su_mean 0.000
_refine_ls_structure_factor_coef Fsqd
_refine_ls_weighting_details 'calc w=1/[\s^2^(Fo^2^)+(0.0729P)^2^+0.0000P] where P=(Fo^2^+2Fc^2^)/3'
_refine_ls_weighting_scheme calc
_refine_ls_wR_factor_gt 0.1236
_refine_ls_wR_factor_ref 0.1469
_reflns_number_gt 4263
_reflns_number_total 6610
_reflns_threshold_expression >2sigma(I)
_cod_data_source_file ic060518psup1.cif
_cod_data_source_block compound1'
_cod_original_cell_volume 2682.6(14)
_cod_original_sg_symbol_H-M P21/n
_cod_original_formula_sum 'C28 H30 N4 O5 Zn1'
_cod_database_code 4332557

loop_
_symmetry_equiv_pos_as_xyz
'x, y, z'
'-x+1/2, y+1/2, -z+1/2'
'-x, -y, -z'
'x-1/2, -y-1/2, z-1/2'

loop_
_atom_site_label
_atom_site_type_symbol
_atom_site_fract_x
_atom_site_fract_y
_atom_site_fract_z
_atom_site_U_iso_or_equiv
_atom_site_adp_type
_atom_site_occupancy
_atom_site_symmetry_multiplicity
_atom_site_calc_flag
_atom_site_refinement_flags
Zn1 Zn 0.22952(4) 0.022782(14) 0.79701(3) 0.03289(13) Uani 1 1 d .
O1 O 0.4147(2) 0.08600(9) 0.6511(2) 0.0477(6) Uani 1 1 d .
O2 O 0.1934(2) 0.07324(8) 0.6521(2) 0.0401(6) Uani 1 1 d .
O3 O 0.3091(3) -0.06791(9) 0.9192(2) 0.0510(6) Uani 1 1 d .
O4 O 0.2438(3) -0.04236(9) 0.7130(2) 0.0483(6) Uani 1 1 d .
OW O 0.4557(2) 0.03440(10) 0.8671(2) 0.0521(7) Uani 1 1 d .
H1OW H 0.4639 0.0490 0.7985 0.050 Uiso 1 1 d .
H2OW H 0.5379 0.0361 0.9196 0.050 Uiso 1 1 d .
N1 N 0.1990(3) 0.05494(9) 0.9625(3) 0.0349(6) Uani 1 1 d .
N2 N 0.0007(3) 0.01872(9) 0.7470(2) 0.0331(6) Uani 1 1 d .
N3 N 0.0786(4) 0.27207(12) 0.3083(3) 0.0576(9) Uani 1 1 d .
N4 N 0.4133(4) -0.26967(11) 0.6369(3) 0.0592(9) Uani 1 1 d .
C1 C 0.3053(4) 0.07123(14) 1.0709(3) 0.0487(9) Uani 1 1 d .
H1 H 0.4001 0.0684 1.0759 0.058 Uiso 1 1 calc R
C2 C 0.2788(4) 0.09222(15) 1.1757(3) 0.0528(10) Uani 1 1 d .
H2 H 0.3546 0.1033 1.2499 0.063 Uiso 1 1 calc R
C3 C 0.1402(4) 0.09649(13) 1.1691(3) 0.0482(9) Uani 1 1 d .
H3 H 0.1207 0.1106 1.2388 0.058 Uiso 1 1 calc R
C4 C 0.0281(4) 0.07963(12) 1.0576(3) 0.0397(8) Uani 1 1 d .
H4 H -0.0670 0.0818 1.0519 0.048 Uiso 1 1 calc R
C5 C 0.0616(3) 0.05948(11) 0.9550(3) 0.0320(7) Uani 1 1 d .
C6 C -0.0510(3) 0.04161(11) 0.8305(3) 0.0327(7) Uani 1 1 d .
C7 C -0.1971(4) 0.04807(14) 0.8000(4) 0.0486(9) Uani 1 1 d .
H7 H -0.2308 0.0634 0.8598 0.058 Uiso 1 1 calc R
C8 C -0.2926(4) 0.03144(15) 0.6791(4) 0.0583(11) Uani 1 1 d .
H8 H -0.3913 0.0357 0.6561 0.070 Uiso 1 1 calc R
C9 C -0.2388(4) 0.00841(15) 0.5933(4) 0.0496(9) Uani 1 1 d .
H9 H -0.3006 -0.0026 0.5110 0.059 Uiso 1 1 calc R
C10 C -0.0927(4) 0.00213(13) 0.6313(3) 0.0411(8) Uani 1 1 d .
H10 H -0.0571 -0.0143 0.5744 0.049 Uiso 1 1 calc R
C11 C -0.0636(4) 0.29049(15) 0.2941(4) 0.0633(12) Uani 1 1 d .
H11A H -0.0795 0.3229 0.2518 0.095 Uiso 1 1 calc R
H11B H -0.0697 0.2936 0.3795 0.095 Uiso 1 1 calc R
H11C H -0.1354 0.2671 0.2417 0.095 Uiso 1 1 calc R
C12 C 0.1830(5) 0.30951(16) 0.3034(4) 0.0708(13) Uani 1 1 d .
H12A H 0.1335 0.3394 0.2599 0.106 Uiso 1 1 calc R
H12B H 0.2389 0.2960 0.2557 0.106 Uiso 1 1 calc R
H12C H 0.2458 0.3179 0.3914 0.106 Uiso 1 1 calc R
C13 C 0.1255(4) 0.22612(13) 0.3674(3) 0.0421(8) Uani 1 1 d .
C14 C 0.2688(4) 0.21042(13) 0.4037(3) 0.0460(9) Uani 1 1 d .
H14 H 0.3328 0.2297 0.3792 0.055 Uiso 1 1 calc R
C15 C 0.3166(3) 0.16662(13) 0.4753(3) 0.0409(8) Uani 1 1 d .
H15 H 0.4122 0.1568 0.4979 0.049 Uiso 1 1 calc R
C16 C 0.2240(3) 0.13692(11) 0.5143(3) 0.0329(7) Uani 1 1 d .
C17 C 0.0800(3) 0.15036(12) 0.4693(3) 0.0369(7) Uani 1 1 d .
H17 H 0.0153 0.1297 0.4890 0.044 Uiso 1 1 calc R
C18 C 0.0297(4) 0.19368(13) 0.3958(3) 0.0420(8) Uani 1 1 d .
H18 H -0.0681 0.2013 0.3652 0.050 Uiso 1 1 calc R
C19 C 0.2818(3) 0.09532(12) 0.6115(3) 0.0326(7) Uani 1 1 d .
C20 C 0.3677(6) -0.28052(16) 0.4971(5) 0.0816(15) Uani 1 1 d .
H20A H 0.3952 -0.3144 0.4851 0.122 Uiso 1 1 calc R
H20B H 0.4130 -0.2572 0.4571 0.122 Uiso 1 1 calc R
H20C H 0.2650 -0.2772 0.4567 0.122 Uiso 1 1 calc R
C21 C 0.4423(5) -0.31243(15) 0.7248(5) 0.0787(14) Uani 1 1 d .
H21A H 0.4600 -0.3418 0.6813 0.118 Uiso 1 1 calc R
H21B H 0.3607 -0.3185 0.7494 0.118 Uiso 1 1 calc R
H21C H 0.5255 -0.3055 0.8022 0.118 Uiso 1 1 calc R
C22 C 0.3848(4) -0.22280(12) 0.6775(4) 0.0426(8) Uani 1 1 d .
C23 C 0.4017(4) -0.21310(14) 0.8083(4) 0.0498(9) Uani 1 1 d .
H23 H 0.4339 -0.2387 0.8706 0.060 Uiso 1 1 calc R
C24 C 0.3713(4) -0.16610(13) 0.8465(3) 0.0438(8) Uani 1 1 d .
H24 H 0.3822 -0.1611 0.9339 0.053 Uiso 1 1 calc R
C25 C 0.3252(3) -0.12623(12) 0.7592(3) 0.0353(7) Uani 1 1 d .
C26 C 0.3114(3) -0.13524(12) 0.6291(3) 0.0381(8) Uani 1 1 d .
H26 H 0.2826 -0.1091 0.5682 0.046 Uiso 1 1 calc R
C27 C 0.3395(4) -0.18215(13) 0.5889(3) 0.0423(8) Uani 1 1 d .
H27 H 0.3283 -0.1870 0.5013 0.051 Uiso 1 1 calc R
C28 C 0.2912(3) -0.07576(13) 0.8007(3) 0.0380(8) Uani 1 1 d .

loop_
_atom_site_aniso_label
_atom_site_aniso_U_11
_atom_site_aniso_U_22
_atom_site_aniso_U_33
_atom_site_aniso_U_23
_atom_site_aniso_U_13
_atom_site_aniso_U_12
Zn1 0.0342(2) 0.0335(2) 0.0331(2) -0.00209(16) 0.01477(16) 0.00207(16)
O1 0.0364(13) 0.0532(16) 0.0572(16) 0.0163(12) 0.0214(12) 0.0104(11)
O2 0.0334(12) 0.0435(14) 0.0433(13) 0.0125(11) 0.0140(11) 0.0018(10)
O3 0.0502(15) 0.0544(16) 0.0502(16) -0.0183(12) 0.0206(13) -0.0037(12)
O4 0.0515(15) 0.0371(14) 0.0522(16) -0.0056(12) 0.0144(13) 0.0118(11)
OW 0.0329(13) 0.0771(19) 0.0417(14) 0.0095(12) 0.0085(11) -0.0015(12)
N1 0.0371(15) 0.0346(15) 0.0338(15) -0.0035(11) 0.0140(12) 0.0011(12)
N2 0.0373(15) 0.0321(15) 0.0326(14) -0.0016(11) 0.0159(12) -0.0021(11)
N3 0.061(2) 0.0455(19) 0.061(2) 0.0231(16) 0.0161(17) -0.0031(16)
N4 0.088(3) 0.0347(18) 0.069(2) -0.0089(15) 0.046(2) 0.0006(17)
C1 0.045(2) 0.057(2) 0.041(2) -0.0099(17) 0.0122(17) 0.0011(17)
C2 0.054(2) 0.064(3) 0.036(2) -0.0128(17) 0.0112(18) -0.0021(19)
C3 0.069(3) 0.043(2) 0.038(2) -0.0077(15) 0.0268(19) 0.0005(18)
C4 0.052(2) 0.0339(19) 0.0401(19) -0.0007(14) 0.0247(17) 0.0001(15)
C5 0.0421(18) 0.0241(16) 0.0336(17) 0.0029(12) 0.0183(15) 0.0011(13)
C6 0.0431(18) 0.0223(15) 0.0335(17) 0.0002(13) 0.0152(15) -0.0008(13)
C7 0.041(2) 0.052(2) 0.055(2) -0.0111(18) 0.0211(18) 0.0070(17)
C8 0.0339(19) 0.067(3) 0.070(3) -0.016(2) 0.0148(19) 0.0065(18)
C9 0.041(2) 0.060(2) 0.041(2) -0.0089(17) 0.0079(17) -0.0007(17)
C10 0.046(2) 0.0410(19) 0.040(2) -0.0072(16) 0.0201(17) -0.0055(16)
C11 0.062(3) 0.051(3) 0.069(3) 0.020(2) 0.016(2) 0.007(2)
C12 0.082(3) 0.053(3) 0.075(3) 0.019(2) 0.025(3) -0.012(2)
C13 0.046(2) 0.043(2) 0.0338(18) 0.0041(15) 0.0099(16) -0.0054(16)
C14 0.045(2) 0.050(2) 0.044(2) 0.0103(16) 0.0182(17) -0.0114(17)
C15 0.0334(17) 0.052(2) 0.0386(19) 0.0012(15) 0.0145(15) 0.0006(15)
C16 0.0371(17) 0.0315(17) 0.0286(16) -0.0041(13) 0.0104(14) -0.0057(13)
C17 0.0332(17) 0.0391(19) 0.0397(18) 0.0020(14) 0.0148(15) -0.0067(14)
C18 0.0341(17) 0.047(2) 0.044(2) 0.0078(16) 0.0135(16) 0.0021(15)
C19 0.0341(17) 0.0341(18) 0.0311(16) -0.0059(13) 0.0138(14) -0.0008(14)
C20 0.109(4) 0.050(3) 0.087(4) -0.028(2) 0.037(3) 0.000(3)
C21 0.104(4) 0.036(2) 0.111(4) 0.005(2) 0.057(3) 0.014(2)
C22 0.0456(19) 0.0298(18) 0.056(2) -0.0051(16) 0.0233(18) 0.0001(15)
C23 0.059(2) 0.039(2) 0.051(2) 0.0054(17) 0.0199(19) 0.0087(17)
C24 0.052(2) 0.047(2) 0.0351(19) 0.0011(15) 0.0193(17) 0.0062(17)
C25 0.0316(16) 0.0348(18) 0.0388(18) -0.0046(14) 0.0123(15) -0.0009(14)
C26 0.0430(19) 0.0345(18) 0.0370(18) 0.0014(14) 0.0149(16) -0.0014(15)
C27 0.050(2) 0.043(2) 0.0389(19) -0.0070(15) 0.0217(17) -0.0034(16)
C28 0.0250(15) 0.043(2) 0.049(2) -0.0124(16) 0.0177(15) -0.0032(14)

loop_
_atom_type_symbol
_atom_type_description
_atom_type_scat_dispersion_real
_atom_type_scat_dispersion_imag
_atom_type_scat_source
C C 0.0033 0.0016 'International Tables Vol C Tables 4.2.6.8 and 6.1.1.4'
H H 0.0000 0.0000 'International Tables Vol C Tables 4.2.6.8 and 6.1.1.4'
N N 0.0061 0.0033 'International Tables Vol C Tables 4.2.6.8 and 6.1.1.4'
O O 0.0106 0.0060 'International Tables Vol C Tables 4.2.6.8 and 6.1.1.4'
Zn Zn 0.2839 1.4301 'International Tables Vol C Tables 4.2.6.8 and 6.1.1.4'

loop_
_geom_angle_atom_site_label_1
_geom_angle_atom_site_label_2
_geom_angle_atom_site_label_3
_geom_angle
O4 Zn1 O2 103.74(10)
O4 Zn1 N1 143.28(11)
O2 Zn1 N1 111.47(10)
O4 Zn1 OW 92.57(10)
O2 Zn1 OW 92.68(9)
N1 Zn1 OW 95.83(10)
O4 Zn1 N2 95.13(10)
O2 Zn1 N2 88.09(9)
N1 Zn1 N2 76.37(10)
OW Zn1 N2 171.85(10)
C19 O2 Zn1 129.7(2)
C28 O4 Zn1 109.2(2)
C1 N1 C5 118.9(3)
C1 N1 Zn1 124.6(2)
C5 N1 Zn1 116.5(2)
C10 N2 C6 118.7(3)
C10 N2 Zn1 124.3(2)
C6 N2 Zn1 116.2(2)
C13 N3 C12 119.7(3)
C13 N3 C11 119.8(3)
C12 N3 C11 116.9(3)
C22 N4 C21 120.4(3)
C22 N4 C20 119.5(3)
C21 N4 C20 116.9(3)
N1 C1 C2 122.1(3)
C3 C2 C1 119.3(3)
C2 C3 C4 119.6(3)
C5 C4 C3 118.4(3)
N1 C5 C4 121.8(3)
N1 C5 C6 115.9(3)
C4 C5 C6 122.3(3)
N2 C6 C7 121.7(3)
N2 C6 C5 114.4(3)
C7 C6 C5 123.8(3)
C6 C7 C8 119.0(3)
C9 C8 C7 118.9(3)
C10 C9 C8 118.9(3)
N2 C10 C9 122.7(3)
N3 C13 C14 122.1(3)
N3 C13 C18 120.2(3)
C14 C13 C18 117.7(3)
C15 C14 C13 120.9(3)
C14 C15 C16 121.1(3)
C17 C16 C15 117.7(3)
C17 C16 C19 121.5(3)
C15 C16 C19 120.5(3)
C16 C17 C18 121.8(3)
C17 C18 C13 120.3(3)
O1 C19 O2 124.8(3)
O1 C19 C16 118.1(3)
O2 C19 C16 117.0(3)
N4 C22 C23 122.0(3)
N4 C22 C27 121.3(3)
C23 C22 C27 116.7(3)
C24 C23 C22 121.1(3)
C23 C24 C25 122.3(3)
C24 C25 C26 117.0(3)
C24 C25 C28 122.0(3)
C26 C25 C28 121.0(3)
C27 C26 C25 121.5(3)
C26 C27 C22 121.4(3)
O3 C28 O4 122.6(3)
O3 C28 C25 120.0(3)
O4 C28 C25 117.4(3)

loop_
_geom_bond_atom_site_label_1
_geom_bond_atom_site_label_2
_geom_bond_distance
Zn1 O4 1.983(2)
Zn1 O2 1.999(2)
Zn1 N1 2.118(3)
Zn1 OW 2.123(2)
Zn1 N2 2.147(3)
O1 C19 1.260(4)
O2 C19 1.266(4)
O3 C28 1.256(4)
O4 C28 1.261(4)
N1 C1 1.338(4)
N1 C5 1.349(4)
N2 C10 1.338(4)
N2 C6 1.346(4)
N3 C13 1.376(4)
N3 C12 1.453(5)
N3 C11 1.454(5)
N4 C22 1.381(4)
N4 C21 1.443(5)
N4 C20 1.453(5)
C1 C2 1.383(5)
C2 C3 1.363(5)
C3 C4 1.390(5)
C4 C5 1.387(4)
C5 C6 1.488(4)
C6 C7 1.381(5)
C7 C8 1.386(5)
C8 C9 1.381(5)
C9 C10 1.371(5)
C13 C14 1.400(5)
C13 C18 1.402(5)
C14 C15 1.382(4)
C15 C16 1.394(4)
C16 C17 1.383(4)
C16 C19 1.491(4)
C17 C18 1.384(4)
C22 C23 1.399(5)
C22 C27 1.406(5)
C23 C24 1.381(5)
C24 C25 1.382(4)
C25 C26 1.396(4)
C25 C28 1.490(4)
C26 C27 1.380(4)

loop_
_geom_torsion_atom_site_label_1
_geom_torsion_atom_site_label_2
_geom_torsion_atom_site_label_3
_geom_torsion_atom_site_label_4
_geom_torsion
O4 Zn1 O2 C19 -83.1(3)
N1 Zn1 O2 C19 107.6(3)
OW Zn1 O2 C19 10.2(3)
N2 Zn1 O2 C19 -177.9(3)
O2 Zn1 O4 C28 168.7(2)
N1 Zn1 O4 C28 -28.0(3)
OW Zn1 O4 C28 75.3(2)
N2 Zn1 O4 C28 -102.0(2)
O4 Zn1 N1 C1 97.7(3)
O2 Zn1 N1 C1 -99.8(3)
OW Zn1 N1 C1 -4.6(3)
N2 Zn1 N1 C1 177.8(3)
O4 Zn1 N1 C5 -83.2(3)
O2 Zn1 N1 C5 79.3(2)
OW Zn1 N1 C5 174.5(2)
N2 Zn1 N1 C5 -3.1(2)
O4 Zn1 N2 C10 -40.2(3)
O2 Zn1 N2 C10 63.5(3)
N1 Zn1 N2 C10 176.1(3)
OW Zn1 N2 C10 159.0(6)
O4 Zn1 N2 C6 150.3(2)
O2 Zn1 N2 C6 -106.0(2)
N1 Zn1 N2 C6 6.6(2)
OW Zn1 N2 C6 -10.5(8)
C5 N1 C1 C2 0.5(5)
Zn1 N1 C1 C2 179.6(3)
N1 C1 C2 C3 0.1(6)
C1 C2 C3 C4 0.2(6)
C2 C3 C4 C5 -0.9(5)
C1 N1 C5 C4 -1.3(5)
Zn1 N1 C5 C4 179.5(2)
C1 N1 C5 C6 178.7(3)
Zn1 N1 C5 C6 -0.5(3)
C3 C4 C5 N1 1.5(5)
C3 C4 C5 C6 -178.5(3)
C10 N2 C6 C7 0.3(5)
Zn1 N2 C6 C7 170.4(3)
C10 N2 C6 C5 -178.9(3)
Zn1 N2 C6 C5 -8.8(3)
N1 C5 C6 N2 6.2(4)
C4 C5 C6 N2 -173.8(3)
N1 C5 C6 C7 -173.1(3)
C4 C5 C6 C7 6.9(5)
N2 C6 C7 C8 -1.3(5)
C5 C6 C7 C8 177.8(3)
C6 C7 C8 C9 0.7(6)
C7 C8 C9 C10 0.9(6)
C6 N2 C10 C9 1.4(5)
Zn1 N2 C10 C9 -167.9(3)
C8 C9 C10 N2 -2.0(6)
C12 N3 C13 C14 -11.1(6)
C11 N3 C13 C14 -169.0(4)
C12 N3 C13 C18 167.5(4)
C11 N3 C13 C18 9.7(5)
N3 C13 C14 C15 173.0(3)
C18 C13 C14 C15 -5.6(5)
C13 C14 C15 C16 -0.4(5)
C14 C15 C16 C17 5.5(5)
C14 C15 C16 C19 -168.7(3)
C15 C16 C17 C18 -4.5(5)
C19 C16 C17 C18 169.6(3)
C16 C17 C18 C13 -1.5(5)
N3 C13 C18 C17 -172.1(3)
C14 C13 C18 C17 6.6(5)
Zn1 O2 C19 O1 6.0(5)
Zn1 O2 C19 C16 -171.1(2)
C17 C16 C19 O1 -178.1(3)
C15 C16 C19 O1 -4.1(4)
C17 C16 C19 O2 -0.8(4)
C15 C16 C19 O2 173.2(3)
C21 N4 C22 C23 8.7(6)
C20 N4 C22 C23 168.0(4)
C21 N4 C22 C27 -172.3(4)
C20 N4 C22 C27 -13.0(6)
N4 C22 C23 C24 -179.4(3)
C27 C22 C23 C24 1.6(5)
C22 C23 C24 C25 -1.0(6)
C23 C24 C25 C26 -0.5(5)
C23 C24 C25 C28 179.4(3)
C24 C25 C26 C27 1.3(5)
C28 C25 C26 C27 -178.5(3)
C25 C26 C27 C22 -0.7(5)
N4 C22 C27 C26 -179.8(3)
C23 C22 C27 C26 -0.8(5)
Zn1 O4 C28 O3 7.1(4)
Zn1 O4 C28 C25 -173.4(2)
C24 C25 C28 O3 2.6(5)
C26 C25 C28 O3 -177.5(3)
C24 C25 C28 O4 -176.9(3)
C26 C25 C28 O4 2.9(5)
